data_2000258
loop_
_publ_author_name
'Garbauskas, M. F.'
'Wengrovius, J. H.'

_publ_section_title
;
 Structure of dibutanidobis(2,4,6-trimethylbenzoato)tin
;
_journal_issue 9
_journal_name_full 'Acta Crystallographica Section C'
_journal_page_first 1969
_journal_page_last 1971
_journal_paper_doi 10.1107/S0108270191002950
_journal_volume 47
_journal_year 1991
_chemical_formula_sum 'C28 H40 O4 Sn'
_chemical_formula_weight 559.3
_space_group_IT_number 14
_space_group_name_Hall '-P 2yn'
_space_group_name_H-M_alt 'P 1 21/n 1'
_symmetry_cell_setting monoclinic
_symmetry_space_group_name_Hall '-P 2yn'
_symmetry_space_group_name_H-M 'P 1 21/n 1'
_cell_angle_alpha 90
_cell_angle_beta 91.60(10)
_cell_angle_gamma 90
_cell_formula_units_Z 4
_cell_length_a 12.07(2)
_cell_length_b 9.976(10)
_cell_length_c 22.76(4)
_cell_volume 2739(7)
_diffrn_radiation_type Mo
_diffrn_radiation_wavelength 0.71069
_exptl_absorpt_coefficient_mu 0.963
_exptl_crystal_density_diffrn 1.357
_exptl_crystal_F_000 1160
_cod_data_source_file cr0312.cif
_cod_data_source_block cr0312a
_cod_original_cell_volume 2738
_cod_original_formula_sum C28H40O4Sn
_cod_database_code 2000258

loop_
_space_group_symop_id
_space_group_symop_operation_xyz
1 x,y,z
2 -x+1/2,y+1/2,-z+1/2
3 -x,-y,-z
4 x+1/2,-y+1/2,z+1/2

loop_
_atom_site_label
_atom_site_fract_x
_atom_site_fract_y
_atom_site_fract_z
_atom_site_U_iso_or_equiv
Sn .37840(10) .66530(10) .03990(10) .0310(10)
O(1) .3008(7) .6822(9) .1381(3) .035(3)
O(2) .2745(6) .8205(8) .0659(3) .034(3)
O(3) .4819(7) .5990(9) -.0571(3) .036(3)
O(4) .3755(7) .7737(8) -.0400(3) .042(3)
C(1) .2570(10) .7858(12) .1192(6) .030(5)
C(2) .1839(9) .8680(10) .1563(4) .023(4)
C(3) .2040(10) .8801(11) .2165(5) .027(4)
C(4) .1287(11) .9533(12) .2499(6) .039(5)
C(5) .0360(11) 1.0104(14) .2245(6) .040(5)
C(6) .0187(10) 1.0026(13) .1642(6) .040(5)
C(7) .0913(10) .9288(12) .1291(5) .036(5)
C(8) .3014(10) .8177(14) .2475(5) .043(5)
C(9) -.0433(11) 1.0868(14) .2622(6) .054(6)
C(10) .0627(10) .9237(15) .0643(5) .055(6)
C(11) .4346(10) .7015(14) -.0751(5) .034(5)
C(12) .4482(10) .7536(12) -.1351(5) .032(5)
C(13) .5483(10) .8169(13) -.1502(5) .036(5)
C(14) .5561(11) .8662(12) -.2066(6) .039(5)
C(15) .4727(12) .8524(14) -.2485(5) .042(5)
C(16) .3740(12) .7882(13) -.2335(5) .049(6)
C(17) .3631(10) .7408(13) -.1755(6) .041(5)
C(18) .6418(9) .8301(15) -.1074(5) .051(5)
C(19) .4830(12) .9020(14) -.3104(5) .064(6)
C(20) .2556(10) .6717(17) -.1606(5) .065(6)
C(21) .2706(9) .5054(12) .0160(5) .035(4)
C(22) .1734(9) .4802(12) .0562(5) .032(4)
C(23) .1032(9) .3619(12) .0326(5) .032(4)
C(24) .0065(9) .3334(16) .0716(5) .051(5)
C(25) .5342(9) .7168(12) .0754(6) .041(5)
C(26) .5479(13) .8576(16) .0956(9) .106(9)
C(27) .6627(16) .882(2) .1363(9) .115(11)
C(28) .7282(17) .888(2) .0886(9) .135(12)
H(4) .1431 .9646 .2913 ?
H(6) -.0439 1.0474 .1462 ?
H(8a) .3453 .7696 .2200 ?
H(8b) .2768 .7572 .2773 ?
H(8c) .3452 .8876 .2655 ?
H(9a) -.1035 1.1203 .2379 ?
H(9b) -.0053 1.1604 .2810 ?
H(9c) -.0718 1.0280 .2916 ?
H(10a) .1173 .8717 .0446 ?
H(10b) .0615 1.0132 .0488 ?
H(10c) -.0089 .8833 .0584 ?
H(14) .6232 .9111 -.2170 ?
H(16) .3154 .7765 -.2625 ?
H(18a) .6226 .7911 -.0705 ?
H(18b) .6589 .9233 -.1018 ?
H(18c) .7051 .7847 -.1224 ?
H(19a) .5539 .9443 -.3144 ?
H(19b) .4253 .9655 -.3194 ?
H(19c) .4769 .8275 -.3370 ?
H(20a) .2054 .6723 -.1941 ?
H(20b) .2222 .7173 -.1285 ?
H(20c) .2717 .5808 -.1495 ?
H(21a) .3143 .4251 .0153 ?
H(21b) .2409 .5237 -.0227 ?
H(22a) .2009 .4590 .0951 ?
H(22b) .1279 .5591 .0576 ?
H(23a) .1492 .2836 .0307 ?
H(23b) .0751 .3839 -.0060 ?
H(24a) -.0356 .2596 .0557 ?
H(24b) -.0400 .4112 .0736 ?
H(24c) .0341 .3109 .1104 ?
H(25a) .5863 .7147 .0443 ?
H(25b) .5551 .6515 .1047 ?
H(26a) .5296 .9228 .0659 ?
H(26b) .4937 .8606 .1257 ?
H(27a) .6782 .8222 .1687 ?
H(27b) .6560 .9717 .1507 ?
H(28a) .7943 .9144 .1099 ?
H(28b) .7149 .9474 .0562 ?
H(28c) .7371 .7979 .0742 ?
